data_4036638
loop_
_publ_author_name
'Zeng, Xue-Mei'
'Xie, Jian-Wu'

_publ_section_title
;
 Enantioselective Synthesis of Ring-Fused Spiroannulated 1,2,3-Thiadiazole
 Derivatives.
;
_journal_issue 9
_journal_name_full 'The Journal of organic chemistry'
_journal_page_first 3553
_journal_page_last 3559
_journal_paper_doi 10.1021/acs.joc.6b00127
_journal_volume 81
_journal_year 2016
_chemical_formula_sum 'C24 H23 N3 O6 S'
_chemical_formula_weight 481.51
_space_group_IT_number 19
_space_group_name_Hall 'P 2ac 2ab'
_space_group_name_H-M_alt 'P 21 21 21'
_symmetry_cell_setting orthorhombic
_symmetry_space_group_name_H-M 'P 21 21 21'
_atom_sites_solution_hydrogens geom
_atom_sites_solution_primary direct
_atom_sites_solution_secondary difmap
_audit_creation_method SHELXL-97
_cell_angle_alpha 90.00
_cell_angle_beta 90.00
_cell_angle_gamma 90.00
_cell_formula_units_Z 4
_cell_length_a 10.872(4)
_cell_length_b 12.354(4)
_cell_length_c 17.965(6)
_cell_measurement_reflns_used 2703
_cell_measurement_temperature 296(2)
_cell_measurement_theta_max 19.11
_cell_measurement_theta_min 3.37
_cell_volume 2412.9(14)
_computing_cell_refinement 'Bruker SMART'
_computing_data_collection 'Bruker SMART'
_computing_data_reduction 'Bruker SAINT'
_computing_molecular_graphics 'Bruker SHELXTL'
_computing_publication_material 'Bruker SHELXTL'
_computing_structure_refinement 'SHELXL-97 (Sheldrick, 1997)'
_computing_structure_solution 'SHELXS-97 (Sheldrick, 1990)'
_diffrn_ambient_temperature 296(2)
_diffrn_measured_fraction_theta_full 0.996
_diffrn_measured_fraction_theta_max 0.996
_diffrn_measurement_device_type 'CCD area detector'
_diffrn_measurement_method 'phi and omega scans'
_diffrn_radiation_monochromator graphite
_diffrn_radiation_source 'fine-focus sealed tube'
_diffrn_radiation_type MoK\a
_diffrn_radiation_wavelength 0.71073
_diffrn_reflns_av_R_equivalents 0.0531
_diffrn_reflns_av_sigmaI/netI 0.0595
_diffrn_reflns_limit_h_max 14
_diffrn_reflns_limit_h_min -14
_diffrn_reflns_limit_k_max 13
_diffrn_reflns_limit_k_min -16
_diffrn_reflns_limit_l_max 22
_diffrn_reflns_limit_l_min -23
_diffrn_reflns_number 16849
_diffrn_reflns_theta_full 27.51
_diffrn_reflns_theta_max 27.51
_diffrn_reflns_theta_min 3.37
_exptl_absorpt_coefficient_mu 0.178
_exptl_absorpt_correction_type none
_exptl_crystal_density_diffrn 1.325
_exptl_crystal_density_meas 0
_exptl_crystal_density_method 'not measured'
_exptl_crystal_F_000 1008
_refine_diff_density_max 0.286
_refine_diff_density_min -0.214
_refine_diff_density_rms 0.038
_refine_ls_abs_structure_details 'Flack H D (1983), Acta Cryst. A39, 876-881'
_refine_ls_abs_structure_Flack 0.06(14)
_refine_ls_extinction_coef 0.025(2)
_refine_ls_extinction_expression Fc^*^=kFc[1+0.001xFc^2^\l^3^/sin(2\q)]^-1/4^
_refine_ls_extinction_method SHELXL
_refine_ls_goodness_of_fit_ref 1.004
_refine_ls_hydrogen_treatment mixed
_refine_ls_matrix_type full
_refine_ls_number_parameters 308
_refine_ls_number_reflns 5538
_refine_ls_number_restraints 0
_refine_ls_restrained_S_all 1.004
_refine_ls_R_factor_all 0.1172
_refine_ls_R_factor_gt 0.0584
_refine_ls_shift/su_max 0.000
_refine_ls_shift/su_mean 0.000
_refine_ls_structure_factor_coef Fsqd
_refine_ls_weighting_details 'calc w=1/[\s^2^(Fo^2^)+(0.0668P)^2^+0.6340P] where P=(Fo^2^+2Fc^2^)/3'
_refine_ls_weighting_scheme calc
_refine_ls_wR_factor_gt 0.1347
_refine_ls_wR_factor_ref 0.1662
_reflns_number_gt 3146
_reflns_number_total 5538
_reflns_threshold_expression >2sigma(I)
_cod_data_source_file jo6b00127_si_003.cif
_cod_data_source_block a
_cod_depositor_comments
;
The following automatic conversions were performed:

data item '_symmetry_cell_setting' value 'Orthorhombic' was changed
to 'orthorhombic' in accordance with the
/home/saulius/struct/COD-crude-data/automatic-downloads/DataCite-retrospective/ACS/depositions/lib/dictionaries/cif_core.dic
dictionary named 'cif_core.dic' version 2.4.2 last updated on
2011-04-26.

Automatic conversion script
Id: cif_fix_values 6909 2019-04-08 15:41:33Z antanas 

2020-09-21
Z value and formula fixed to values more according to usual
chemical conventions.                 miguel
;
_cod_original_formula_weight 62.13
_cod_original_formula_units_Z 31
_cod_original_sg_symbol_H-M P2(1)2(1)2(1)
_cod_original_formula_sum 'C3.10 H2.97 N0.39 O0.77 S0.13'
_cod_database_code 4036638

loop_
_symmetry_equiv_pos_as_xyz
'x, y, z'
'-x+1/2, -y, z+1/2'
'-x, y+1/2, -z+1/2'
'x+1/2, -y+1/2, -z'

loop_
_atom_site_label
_atom_site_type_symbol
_atom_site_fract_x
_atom_site_fract_y
_atom_site_fract_z
_atom_site_U_iso_or_equiv
_atom_site_adp_type
_atom_site_occupancy
_atom_site_symmetry_multiplicity
_atom_site_calc_flag
_atom_site_refinement_flags
S1 S 0.25880(11) 0.94491(9) 0.80375(5) 0.0824(4) Uani 1 1 d .
C6 C 0.2441(3) 0.8499(3) 1.11216(18) 0.0586(8) Uani 1 1 d .
C3 C 0.2448(3) 0.9016(2) 0.95245(17) 0.0524(7) Uani 1 1 d .
C2 C 0.1244(3) 0.9041(3) 0.99936(18) 0.0519(8) Uani 1 1 d .
O1 O 0.0285(2) 0.9313(2) 0.96939(13) 0.0725(7) Uani 1 1 d .
C1 C 0.1308(3) 0.8683(3) 1.07777(18) 0.0500(8) Uani 1 1 d .
C10 C 0.0216(3) 0.8559(3) 1.11792(19) 0.0583(9) Uani 1 1 d .
H10A H -0.0535 0.8698 1.0950 0.070 Uiso 1 1 calc R
C7 C 0.2433(4) 0.8184(3) 1.1872(2) 0.0740(10) Uani 1 1 d .
H7A H 0.3175 0.8064 1.2116 0.089 Uiso 1 1 calc R
C5 C 0.3623(3) 0.8628(4) 1.0694(2) 0.0738(11) Uani 1 1 d .
H5A H 0.4255 0.8172 1.0911 0.089 Uiso 1 1 calc R
H5B H 0.3899 0.9374 1.0721 0.089 Uiso 1 1 calc R
N3 N 0.1615(3) 0.7625(3) 0.86954(18) 0.0672(8) Uani 1 1 d .
O6 O 0.2016(3) 1.0940(2) 1.03033(18) 0.0965(10) Uani 1 1 d .
N1 N 0.2906(2) 1.0115(2) 0.93733(16) 0.0612(7) Uani 1 1 d .
N2 N 0.3468(3) 1.0144(3) 0.86682(18) 0.0693(8) Uani 1 1 d .
C9 C 0.0243(4) 0.8231(3) 1.1913(2) 0.0753(11) Uani 1 1 d .
H9A H -0.0485 0.8134 1.2176 0.090 Uiso 1 1 calc R
C11 C 0.2116(3) 0.8544(3) 0.87541(19) 0.0595(9) Uani 1 1 d .
O3 O 0.5253(3) 0.9757(3) 0.8067(2) 0.1218(14) Uani 1 1 d .
O5 O 0.5267(3) 1.0277(3) 0.9289(2) 0.1019(10) Uani 1 1 d .
O2 O 0.2188(3) 0.5593(3) 0.8394(2) 0.1008(10) Uani 1 1 d .
C8 C 0.1354(5) 0.8050(3) 1.2250(2) 0.0788(12) Uani 1 1 d .
H8A H 0.1374 0.7833 1.2745 0.095 Uiso 1 1 calc R
C12 C 0.1303(3) 0.7198(3) 0.7997(2) 0.0702(10) Uani 1 1 d .
C4 C 0.3421(3) 0.8314(3) 0.9891(2) 0.0634(10) Uani 1 1 d .
H4A H 0.3168 0.7562 0.9867 0.076 Uiso 1 1 calc R
H4B H 0.4189 0.8385 0.9620 0.076 Uiso 1 1 calc R
C19 C 0.2500(4) 1.1091(4) 0.9634(2) 0.0773(11) Uani 1 1 d .
O4 O 0.2605(4) 1.1941(2) 0.9318(2) 0.1218(13) Uani 1 1 d .
C18 C 0.4755(4) 1.0024(4) 0.8635(3) 0.0864(14) Uani 1 1 d .
C16 C 0.0286(4) 0.7315(6) 0.6795(3) 0.1114(18) Uani 1 1 d .
H16A H -0.0140 0.7716 0.6440 0.134 Uiso 1 1 calc R
C13 C 0.1568(4) 0.6110(4) 0.7856(3) 0.0853(13) Uani 1 1 d .
C17 C 0.0672(4) 0.7792(4) 0.7463(3) 0.0928(14) Uani 1 1 d .
H17A H 0.0503 0.8519 0.7551 0.111 Uiso 1 1 calc R
C14 C 0.1181(5) 0.5663(5) 0.7184(3) 0.1061(17) Uani 1 1 d .
H14A H 0.1363 0.4943 0.7083 0.127 Uiso 1 1 calc R
C21 C 0.7033(5) 0.9534(10) 0.9673(6) 0.279(8) Uani 1 1 d .
H21A H 0.7914 0.9577 0.9645 0.419 Uiso 1 1 calc R
H21B H 0.6767 0.8839 0.9496 0.419 Uiso 1 1 calc R
H21C H 0.6776 0.9627 1.0180 0.419 Uiso 1 1 calc R
C15 C 0.0552(5) 0.6245(6) 0.6676(3) 0.115(2) Uani 1 1 d .
H15A H 0.0294 0.5914 0.6238 0.139 Uiso 1 1 calc R
C20 C 0.6607(5) 1.0200(7) 0.9311(5) 0.176(4) Uani 1 1 d .
H20A H 0.7098 1.0676 0.9041 0.211 Uiso 1 1 calc R
C24 C 0.2543(6) 0.4499(4) 0.8265(4) 0.133(2) Uani 1 1 d .
H24A H 0.2974 0.4227 0.8692 0.199 Uiso 1 1 calc R
H24B H 0.3070 0.4465 0.7837 0.199 Uiso 1 1 calc R
H24C H 0.1823 0.4067 0.8179 0.199 Uiso 1 1 calc R
C22 C 0.0924(12) 1.1779(6) 1.1170(5) 0.225(5) Uani 1 1 d .
H22A H 0.0482 1.2428 1.1291 0.337 Uiso 1 1 calc R
H22B H 0.1572 1.1670 1.1526 0.337 Uiso 1 1 calc R
H22C H 0.0372 1.1173 1.1183 0.337 Uiso 1 1 calc R
C23 C 0.1333(13) 1.1857(6) 1.0592(5) 0.262(7) Uani 1 1 d .
H23A H 0.1235 1.2485 1.0313 0.314 Uiso 1 1 calc R

loop_
_atom_site_aniso_label
_atom_site_aniso_U_11
_atom_site_aniso_U_22
_atom_site_aniso_U_33
_atom_site_aniso_U_23
_atom_site_aniso_U_13
_atom_site_aniso_U_12
S1 0.0996(8) 0.0848(7) 0.0629(6) 0.0077(5) 0.0135(6) -0.0015(6)
C6 0.062(2) 0.052(2) 0.062(2) -0.0038(15) -0.0015(18) 0.0055(18)
C3 0.0520(17) 0.0448(17) 0.0605(18) 0.0024(14) 0.0045(16) 0.0068(15)
C2 0.0477(17) 0.0515(19) 0.0565(18) -0.0033(15) 0.0029(15) 0.0078(15)
O1 0.0550(14) 0.098(2) 0.0646(15) 0.0040(14) 0.0023(12) 0.0197(14)
C1 0.0529(18) 0.0420(17) 0.0552(18) -0.0059(14) 0.0036(16) 0.0013(14)
C10 0.0568(19) 0.057(2) 0.061(2) -0.0113(17) 0.0079(17) -0.0030(17)
C7 0.088(3) 0.071(2) 0.063(2) -0.0042(18) -0.014(2) 0.015(2)
C5 0.054(2) 0.086(3) 0.082(3) 0.009(2) -0.0078(19) 0.0064(19)
N3 0.0611(18) 0.069(2) 0.071(2) -0.0091(16) 0.0120(15) -0.0065(16)
O6 0.127(3) 0.0641(18) 0.099(2) -0.0202(15) 0.0358(19) 0.0001(16)
N1 0.0574(16) 0.0558(18) 0.0704(18) 0.0044(15) 0.0104(14) 0.0049(14)
N2 0.0635(19) 0.062(2) 0.082(2) 0.0132(16) 0.0195(16) 0.0024(14)
C9 0.087(3) 0.074(3) 0.065(2) -0.004(2) 0.015(2) -0.008(2)
C11 0.0540(19) 0.063(2) 0.062(2) -0.0014(17) 0.0122(16) 0.0075(17)
O3 0.097(2) 0.144(3) 0.125(3) 0.052(2) 0.056(2) 0.037(2)
O5 0.0568(16) 0.121(3) 0.128(3) 0.041(2) 0.0053(18) -0.0008(17)
O2 0.111(2) 0.067(2) 0.124(3) -0.0148(18) 0.010(2) -0.0064(18)
C8 0.110(3) 0.075(3) 0.051(2) -0.0003(19) 0.000(2) 0.009(2)
C12 0.0511(19) 0.086(3) 0.073(2) -0.018(2) 0.014(2) -0.010(2)
C4 0.0511(19) 0.055(2) 0.084(3) 0.0070(18) 0.0095(18) 0.0069(16)
C19 0.079(3) 0.059(3) 0.094(3) 0.000(2) 0.015(2) 0.003(2)
O4 0.165(3) 0.0564(18) 0.144(3) 0.0150(19) 0.049(3) 0.007(2)
C18 0.064(2) 0.080(3) 0.115(4) 0.042(3) 0.031(3) 0.019(2)
C16 0.075(3) 0.160(6) 0.100(4) -0.044(4) -0.010(3) 0.007(3)
C13 0.065(2) 0.082(3) 0.109(4) -0.035(3) 0.027(2) -0.019(2)
C17 0.070(3) 0.115(4) 0.094(3) -0.031(3) 0.008(2) 0.012(3)
C14 0.080(3) 0.111(4) 0.127(4) -0.050(4) 0.027(3) -0.020(3)
C21 0.068(4) 0.429(17) 0.342(13) 0.300(14) -0.001(5) 0.019(6)
C15 0.073(3) 0.156(6) 0.117(4) -0.065(4) 0.015(3) -0.019(3)
C20 0.055(3) 0.222(8) 0.251(8) 0.152(7) 0.007(4) 0.008(4)
C24 0.149(5) 0.066(3) 0.183(6) -0.021(3) 0.030(5) -0.013(4)
C22 0.361(15) 0.107(6) 0.207(9) -0.014(6) 0.132(10) 0.020(7)
C23 0.53(2) 0.102(5) 0.153(6) -0.033(5) 0.185(10) 0.052(8)

loop_
_atom_type_symbol
_atom_type_description
_atom_type_scat_dispersion_real
_atom_type_scat_dispersion_imag
_atom_type_scat_source
C C 0.0033 0.0016 'International Tables Vol C Tables 4.2.6.8 and 6.1.1.4'
H H 0.0000 0.0000 'International Tables Vol C Tables 4.2.6.8 and 6.1.1.4'
N N 0.0061 0.0033 'International Tables Vol C Tables 4.2.6.8 and 6.1.1.4'
O O 0.0106 0.0060 'International Tables Vol C Tables 4.2.6.8 and 6.1.1.4'
S S 0.1246 0.1234 'International Tables Vol C Tables 4.2.6.8 and 6.1.1.4'

loop_
_geom_angle_atom_site_label_1
_geom_angle_atom_site_label_2
_geom_angle_atom_site_label_3
_geom_angle
N2 S1 C11 89.84(17)
C1 C6 C7 117.7(3)
C1 C6 C5 120.6(3)
C7 C6 C5 121.6(3)
N1 C3 C4 111.8(3)
N1 C3 C11 105.2(3)
C4 C3 C11 109.6(3)
N1 C3 C2 111.5(2)
C4 C3 C2 111.3(3)
C11 C3 C2 107.2(3)
O1 C2 C1 122.9(3)
O1 C2 C3 119.0(3)
C1 C2 C3 118.0(3)
C6 C1 C10 120.2(3)
C6 C1 C2 120.8(3)
C10 C1 C2 119.0(3)
C9 C10 C1 120.4(4)
C8 C7 C6 121.1(4)
C6 C5 C4 109.6(3)
C11 N3 C12 121.1(3)
C19 O6 C23 114.7(4)
C19 N1 N2 115.2(3)
C19 N1 C3 129.9(3)
N2 N1 C3 109.7(3)
N1 N2 C18 117.8(4)
N1 N2 S1 109.9(2)
C18 N2 S1 118.3(3)
C8 C9 C10 119.3(4)
N3 C11 C3 121.0(3)
N3 C11 S1 128.9(3)
C3 C11 S1 110.1(3)
C18 O5 C20 115.1(5)
C13 O2 C24 118.0(4)
C7 C8 C9 121.2(4)
C17 C12 C13 119.0(4)
C17 C12 N3 122.6(4)
C13 C12 N3 118.3(4)
C5 C4 C3 111.6(3)
O4 C19 O6 126.1(4)
O4 C19 N1 125.5(4)
O6 C19 N1 108.3(4)
O3 C18 O5 128.5(4)
O3 C18 N2 120.9(5)
O5 C18 N2 110.6(4)
C15 C16 C17 118.4(6)
O2 C13 C14 126.1(5)
O2 C13 C12 115.5(4)
C14 C13 C12 118.4(5)
C12 C17 C16 121.2(5)
C15 C14 C13 122.0(5)
C14 C15 C16 121.0(5)
C21 C20 O5 117.7(6)
C22 C23 O6 117.5(8)

loop_
_geom_bond_atom_site_label_1
_geom_bond_atom_site_label_2
_geom_bond_distance
S1 N2 1.713(4)
S1 C11 1.781(4)
C6 C1 1.396(5)
C6 C7 1.403(5)
C6 C5 1.507(5)
C3 N1 1.471(4)
C3 C4 1.519(4)
C3 C11 1.545(5)
C3 C2 1.557(4)
C2 O1 1.220(4)
C2 C1 1.478(5)
C1 C10 1.398(4)
C10 C9 1.379(5)
C7 C8 1.365(6)
C5 C4 1.510(6)
N3 C11 1.263(5)
N3 C12 1.403(5)
O6 C19 1.326(5)
O6 C23 1.450(8)
N1 C19 1.367(5)
N1 N2 1.407(4)
N2 C18 1.408(5)
C9 C8 1.370(6)
O3 C18 1.202(5)
O5 C18 1.336(6)
O5 C20 1.461(6)
O2 C13 1.340(6)
O2 C24 1.425(5)
C12 C17 1.388(6)
C12 C13 1.398(6)
C19 O4 1.198(5)
C16 C15 1.370(8)
C16 C17 1.402(6)
C13 C14 1.393(7)
C14 C15 1.348(8)
C21 C20 1.147(8)
C22 C23 1.134(8)
